data_1531329
loop_
_publ_author_name
'Hartenbach, I.'
'Schleid, T.'

_publ_section_title
;
 Serendipitous formation of single-crystalline Eu2 O2 (S O4)
;
_journal_name_full 'Zeitschrift fuer Anorganische und Allgemeine Chemie'
_journal_page_first 2171
_journal_page_last 2171
_journal_volume 628
_journal_year 2002
_chemical_formula_sum 'Eu2 O6 S'
_chemical_name_systematic 'Eu2 O2 (S O4)'
_space_group_IT_number 15
_symmetry_space_group_name_Hall '-C 2yc'
_symmetry_space_group_name_H-M 'C 1 2/c 1'
_cell_angle_alpha 90
_cell_angle_beta 107.456
_cell_angle_gamma 90
_cell_formula_units_Z 4
_cell_length_a 13.6702
_cell_length_b 4.1931
_cell_length_c 8.1394
_cell_volume 445.069
_citation_journal_id_ASTM ZAACAB
_cod_data_source_file Hartenbach_ZAACAB_2002_1017.cif
_cod_data_source_block Eu2O6S1
_cod_original_cell_volume 445.0686
_cod_original_formula_sum 'Eu2 O6 S1'
_cod_database_code 1531329

loop_
_symmetry_equiv_pos_as_xyz
x,y,z
-x,y,-z+1/2
-x,-y,-z
x,-y,z-1/2
x+1/2,y+1/2,z
-x+1/2,y+1/2,-z+1/2
-x+1/2,-y+1/2,-z
x+1/2,-y+1/2,z-1/2

loop_
_atom_site_label
_atom_site_type_symbol
_atom_site_fract_x
_atom_site_fract_y
_atom_site_fract_z
_atom_site_occupancy
_atom_site_U_iso_or_equiv
Eu1 Eu+3 0.1698 0.49542 0.08474 1 0.0
S1 S+6 0 0.0402 0.25 1 0.0
O3 O-2 0.0925 0.8553 0.2958 1 0.0
O2 O-2 0.9997 0.2691 0.1049 1 0.0
O1 O-2 0.2461 0.9889 0.1237 1 0.0
